data_4303029
loop_
_publ_author_name
'Dingxian Jia'
'Qinyan Jin'
'Jiangfang Chen'
'Yingli Pan'
'Yong Zhang'

_publ_contact_author_address
;Soochow University
      College of Chemistry, Chemical Engineering and Materials Science
      P.O. Box 174, Renai Road 199, Suzhou 215123
      P.R.China.
;
_publ_contact_author_email jiadingxian@suda.edu.cn
_publ_contact_author_fax 86-512-65880089
_publ_contact_author_name 'Dr. Dingxian Jia'
_publ_contact_author_phone 86-512-65880089
_publ_section_title
;
The Coordination of the Tetraselenidoantimonate [SbSe4]3- Anion with
Trivalent Lanthanide Ions Tuned by Ethylene Polyamines
;
_journal_name_full 'Inorganic Chemistry'
_journal_page_first 8286
_journal_page_last 8293
_journal_paper_doi 10.1021/ic900901t
_journal_volume 48
_journal_year 2009
_chemical_formula_moiety 'C8 H29 Eu N7, Sb Se4'
_chemical_formula_sum 'C8 H29 Eu N7 Sb Se4'
_chemical_formula_weight 812.93
_chemical_name_systematic
; 
 ? 
;
_space_group_IT_number 2
_symmetry_cell_setting triclinic
_symmetry_Int_Tables_number 2
_symmetry_space_group_name_Hall '-P 1'
_symmetry_space_group_name_H-M 'P -1'
_atom_sites_solution_hydrogens geom
_atom_sites_solution_primary direct
_atom_sites_solution_secondary difmap
_audit_creation_method SHELXL-97
_cell_angle_alpha 89.083(7)
_cell_angle_beta 88.431(7)
_cell_angle_gamma 86.795(7)
_cell_formula_units_Z 4
_cell_length_a 10.117(2)
_cell_length_b 12.104(2)
_cell_length_c 17.179(3)
_cell_measurement_reflns_used 7304
_cell_measurement_temperature 293(2)
_cell_measurement_theta_max 25.3
_cell_measurement_theta_min 3.1
_cell_volume 2099.4(7)
_computing_cell_refinement CrystalClear
_computing_data_collection CrystalClear
_computing_data_reduction CrystalStructure
_computing_structure_refinement 'SHELXL-97 (Sheldrick, 1997)'
_computing_structure_solution 'SHELXS-97 (Sheldrick, 1990)'
_diffrn_ambient_temperature 293(2)
_diffrn_detector_area_resol_mean 7.31
_diffrn_measured_fraction_theta_full 0.989
_diffrn_measured_fraction_theta_max 0.989
_diffrn_measurement_device_type 'Rigaku Mercury'
_diffrn_measurement_method \w
_diffrn_radiation_monochromator graphite
_diffrn_radiation_source 'fine-focus sealed tube'
_diffrn_radiation_type MoK\a
_diffrn_radiation_wavelength 0.71073
_diffrn_reflns_av_R_equivalents 0.0555
_diffrn_reflns_av_sigmaI/netI 0.0724
_diffrn_reflns_limit_h_max 12
_diffrn_reflns_limit_h_min -12
_diffrn_reflns_limit_k_max 14
_diffrn_reflns_limit_k_min -13
_diffrn_reflns_limit_l_max 19
_diffrn_reflns_limit_l_min -20
_diffrn_reflns_number 20392
_diffrn_reflns_theta_full 25.35
_diffrn_reflns_theta_max 25.35
_diffrn_reflns_theta_min 3.07
_exptl_absorpt_coefficient_mu 11.186
_exptl_absorpt_correction_T_max 0.2677
_exptl_absorpt_correction_T_min 0.1005
_exptl_absorpt_correction_type multi-scan
_exptl_absorpt_process_details 'Jacobson, R. (1998) Private communication'
_exptl_crystal_colour red
_exptl_crystal_density_diffrn 2.572
_exptl_crystal_density_method 'not measured'
_exptl_crystal_description block
_exptl_crystal_F_000 1504
_exptl_crystal_size_max 0.38
_exptl_crystal_size_mid 0.20
_exptl_crystal_size_min 0.16
_refine_diff_density_max 2.513
_refine_diff_density_min -1.660
_refine_diff_density_rms 0.261
_refine_ls_extinction_method none
_refine_ls_goodness_of_fit_ref 1.041
_refine_ls_hydrogen_treatment constr
_refine_ls_matrix_type full
_refine_ls_number_parameters 378
_refine_ls_number_reflns 7619
_refine_ls_number_restraints 6
_refine_ls_restrained_S_all 1.040
_refine_ls_R_factor_all 0.0854
_refine_ls_R_factor_gt 0.0675
_refine_ls_shift/su_max 0.001
_refine_ls_shift/su_mean 0.000
_refine_ls_structure_factor_coef Fsqd
_refine_ls_weighting_details 'calc w=1/[\s^2^(Fo^2^)+(0.0308P)^2^+75.0154P] where P=(Fo^2^+2Fc^2^)/3'
_refine_ls_weighting_scheme calc
_refine_ls_wR_factor_gt 0.1372
_refine_ls_wR_factor_ref 0.1461
_reflns_number_gt 6212
_reflns_number_total 7619
_reflns_threshold_expression >2sigma(I)
_cod_data_source_file ic900901t_si_002_6.cif
_cod_data_source_block complex_IIa
_cod_database_code 4303029

loop_
_symmetry_equiv_pos_as_xyz
'x, y, z'
'-x, -y, -z'

loop_
_atom_site_label
_atom_site_type_symbol
_atom_site_fract_x
_atom_site_fract_y
_atom_site_fract_z
_atom_site_U_iso_or_equiv
_atom_site_adp_type
_atom_site_occupancy
_atom_site_symmetry_multiplicity
_atom_site_calc_flag
_atom_site_refinement_flags
_atom_site_disorder_assembly
_atom_site_disorder_group
Sb1 Sb 1.00902(10) 0.25055(8) 0.65486(5) 0.0274(2) Uani 1 1 d . . .
Sb2 Sb 0.47211(10) 0.24559(8) 1.15768(5) 0.0276(2) Uani 1 1 d . . .
Eu1 Eu 0.89045(7) 0.24083(6) 0.38747(4) 0.02410(18) Uani 1 1 d . . .
Eu2 Eu 0.58997(7) 0.25854(6) 0.88002(4) 0.02708(19) Uani 1 1 d . . .
Se1 Se 0.93416(16) 0.13610(12) 0.54620(8) 0.0307(3) Uani 1 1 d . . .
Se2 Se 1.22264(17) 0.32417(15) 0.61654(11) 0.0429(4) Uani 1 1 d . . .
Se3 Se 1.02717(19) 0.12356(14) 0.76751(9) 0.0425(4) Uani 1 1 d . . .
Se4 Se 0.84246(18) 0.40423(13) 0.67410(10) 0.0396(4) Uani 1 1 d . . .
Se5 Se 0.54592(17) 0.35346(12) 1.04153(8) 0.0350(4) Uani 1 1 d . . .
Se6 Se 0.24422(19) 0.19521(17) 1.14132(13) 0.0551(5) Uani 1 1 d . . .
Se7 Se 0.50133(17) 0.37161(14) 1.26660(9) 0.0378(4) Uani 1 1 d . . .
Se8 Se 0.61370(19) 0.07486(13) 1.16899(10) 0.0424(4) Uani 1 1 d . . .
N1 N 0.8858(17) 0.1956(12) 0.2415(8) 0.054(4) Uani 1 1 d . . .
H1A H 0.9531 0.1458 0.2309 0.065 Uiso 1 1 calc R . .
H1B H 0.8101 0.1626 0.2330 0.065 Uiso 1 1 calc R . .
N2 N 0.8569(17) 0.4059(11) 0.2973(8) 0.052(4) Uani 1 1 d . . .
H2A H 0.7699 0.4181 0.2886 0.062 Uiso 1 1 calc R . .
H2B H 0.8854 0.4663 0.3201 0.062 Uiso 1 1 calc R . .
N3 N 1.1106(12) 0.1305(11) 0.3585(8) 0.038(3) Uani 1 1 d . . .
H3A H 1.1030 0.0599 0.3746 0.046 Uiso 1 1 calc R . .
H3B H 1.1263 0.1302 0.3067 0.046 Uiso 1 1 calc R . .
N4 N 1.0891(12) 0.3426(10) 0.4213(7) 0.034(3) Uani 1 1 d . . .
H4A H 1.0764 0.4131 0.4045 0.041 Uiso 1 1 calc R . .
H4B H 1.0932 0.3439 0.4735 0.041 Uiso 1 1 calc R . .
N5 N 0.8083(14) 0.0447(10) 0.3824(8) 0.042(3) Uani 1 1 d . . .
H5A H 0.8329 0.0158 0.3359 0.050 Uiso 1 1 calc R . .
H5B H 0.8496 0.0030 0.4193 0.050 Uiso 1 1 calc R . .
N6 N 0.6463(13) 0.2293(11) 0.4302(8) 0.039(3) Uani 1 1 d . . .
H6 H 0.5983 0.2513 0.3881 0.047 Uiso 1 1 calc R . .
N7 N 0.8018(13) 0.4043(10) 0.4678(7) 0.035(3) Uani 1 1 d . . .
H7A H 0.8361 0.3980 0.5155 0.042 Uiso 1 1 calc R . .
H7B H 0.8302 0.4667 0.4455 0.042 Uiso 1 1 calc R . .
N8 N 0.6719(15) 0.1004(11) 0.7893(7) 0.041(3) Uani 1 1 d . . .
H8A H 0.7608 0.0941 0.7913 0.049 Uiso 1 1 calc R . .
H8B H 0.6414 0.0373 0.8092 0.049 Uiso 1 1 calc R . .
N9 N 0.5372(15) 0.2881(12) 0.7371(8) 0.050(4) Uani 1 1 d . . .
H9A H 0.4628 0.3320 0.7332 0.060 Uiso 1 1 calc R . .
H9B H 0.6036 0.3227 0.7129 0.060 Uiso 1 1 calc R . .
N10 N 0.3708(14) 0.1741(11) 0.9191(9) 0.052(4) Uani 1 1 d D . .
N11 N 0.3911(13) 0.4003(11) 0.8678(8) 0.040(3) Uani 1 1 d D . .
N12 N 0.6570(14) 0.0839(11) 0.9619(7) 0.042(3) Uani 1 1 d . . .
H12A H 0.6181 0.0898 1.0095 0.050 Uiso 1 1 calc R . .
H12B H 0.6265 0.0242 0.9391 0.050 Uiso 1 1 calc R . .
N13 N 0.8302(13) 0.2552(10) 0.9216(7) 0.036(3) Uani 1 1 d . . .
H13 H 0.8821 0.2337 0.8798 0.043 Uiso 1 1 calc R . .
N14 N 0.6880(13) 0.4462(10) 0.8710(8) 0.038(3) Uani 1 1 d . . .
H14A H 0.6746 0.4741 0.8228 0.046 Uiso 1 1 calc R . .
H14B H 0.6428 0.4914 0.9047 0.046 Uiso 1 1 calc R . .
C1 C 0.895(2) 0.2855(18) 0.1872(11) 0.060(5) Uani 1 1 d . . .
H1C H 0.8107 0.2978 0.1620 0.072 Uiso 1 1 calc R . .
H1D H 0.9612 0.2651 0.1473 0.072 Uiso 1 1 calc R . .
C2 C 0.930(2) 0.3882(17) 0.2221(11) 0.065(6) Uani 1 1 d . . .
H2C H 0.9081 0.4496 0.1868 0.078 Uiso 1 1 calc R . .
H2D H 1.0241 0.3858 0.2305 0.078 Uiso 1 1 calc R . .
C3 C 1.2230(17) 0.1751(15) 0.3961(12) 0.052(5) Uani 1 1 d . . .
H3C H 1.3047 0.1463 0.3712 0.062 Uiso 1 1 calc R . .
H3D H 1.2234 0.1518 0.4504 0.062 Uiso 1 1 calc R . .
C4 C 1.2155(15) 0.3000(16) 0.3908(11) 0.049(5) Uani 1 1 d . . .
H4C H 1.2860 0.3289 0.4203 0.059 Uiso 1 1 calc R . .
H4D H 1.2268 0.3236 0.3369 0.059 Uiso 1 1 calc R . .
C5 C 0.6646(18) 0.0354(17) 0.3937(13) 0.059(5) Uani 1 1 d . . .
H5C H 0.6217 0.0468 0.3441 0.071 Uiso 1 1 calc R . .
H5D H 0.6472 -0.0384 0.4127 0.071 Uiso 1 1 calc R . .
C6 C 0.6104(17) 0.1162(16) 0.4487(12) 0.052(5) Uani 1 1 d . . .
H6A H 0.6413 0.0959 0.5002 0.063 Uiso 1 1 calc R . .
H6B H 0.5146 0.1142 0.4502 0.063 Uiso 1 1 calc R . .
C7 C 0.6047(17) 0.3056(15) 0.4924(10) 0.050(5) Uani 1 1 d . . .
H7C H 0.6378 0.2771 0.5416 0.060 Uiso 1 1 calc R . .
H7D H 0.5088 0.3119 0.4965 0.060 Uiso 1 1 calc R . .
C8 C 0.6554(17) 0.4151(14) 0.4762(10) 0.044(4) Uani 1 1 d . . .
H8C H 0.6299 0.4646 0.5186 0.053 Uiso 1 1 calc R . .
H8D H 0.6180 0.4460 0.4287 0.053 Uiso 1 1 calc R . .
C9 C 0.637(2) 0.1073(15) 0.7076(10) 0.049(5) Uani 1 1 d . . .
H9C H 0.6215 0.0340 0.6892 0.059 Uiso 1 1 calc R . .
H9D H 0.7106 0.1354 0.6770 0.059 Uiso 1 1 calc R . .
C10 C 0.5188(19) 0.1805(17) 0.6976(11) 0.056(5) Uani 1 1 d . . .
H10A H 0.4421 0.1460 0.7200 0.067 Uiso 1 1 calc R . .
H10B H 0.5043 0.1937 0.6425 0.067 Uiso 1 1 calc R . .
C11A C 0.257(2) 0.2572(19) 0.9200(16) 0.046(7) Uiso 0.66 1 d PD . .
C11B C 0.257(4) 0.239(3) 0.886(3) 0.051(15) Uiso 0.34 1 d PD . .
C12A C 0.265(2) 0.347(2) 0.8586(16) 0.053(7) Uiso 0.66 1 d PD . .
C12B C 0.270(4) 0.358(4) 0.906(3) 0.055(15) Uiso 0.34 1 d PD . .
C13 C 0.799(2) 0.0669(14) 0.9704(10) 0.053(5) Uani 1 1 d . . .
H13A H 0.8385 0.0359 0.9229 0.064 Uiso 1 1 calc R . .
H13B H 0.8169 0.0147 1.0127 0.064 Uiso 1 1 calc R . .
C14 C 0.8592(18) 0.1740(15) 0.9868(10) 0.046(4) Uani 1 1 d . . .
H14C H 0.9542 0.1617 0.9917 0.055 Uiso 1 1 calc R . .
H14D H 0.8228 0.2036 1.0355 0.055 Uiso 1 1 calc R . .
C15 C 0.867(2) 0.3666(15) 0.9431(11) 0.056(5) Uani 1 1 d . . .
H15A H 0.8254 0.3857 0.9929 0.067 Uiso 1 1 calc R . .
H15B H 0.9624 0.3654 0.9492 0.067 Uiso 1 1 calc R . .
C16 C 0.8300(18) 0.4497(14) 0.8869(12) 0.053(5) Uani 1 1 d . . .
H16A H 0.8816 0.4376 0.8391 0.063 Uiso 1 1 calc R . .
H16B H 0.8481 0.5220 0.9063 0.063 Uiso 1 1 calc R . .

loop_
_atom_site_aniso_label
_atom_site_aniso_U_11
_atom_site_aniso_U_22
_atom_site_aniso_U_33
_atom_site_aniso_U_23
_atom_site_aniso_U_13
_atom_site_aniso_U_12
Sb1 0.0357(6) 0.0265(5) 0.0198(5) -0.0021(4) -0.0010(4) 0.0005(4)
Sb2 0.0333(5) 0.0277(5) 0.0216(5) 0.0003(4) 0.0031(4) -0.0034(4)
Eu1 0.0261(4) 0.0252(4) 0.0208(4) -0.0015(3) 0.0013(3) -0.0012(3)
Eu2 0.0314(4) 0.0251(4) 0.0244(4) -0.0028(3) 0.0029(3) 0.0002(3)
Se1 0.0442(9) 0.0276(7) 0.0208(7) -0.0010(6) -0.0054(6) -0.0029(7)
Se2 0.0348(9) 0.0453(10) 0.0493(10) -0.0015(8) -0.0032(8) -0.0076(8)
Se3 0.0633(12) 0.0412(9) 0.0214(8) 0.0039(7) 0.0023(8) 0.0072(9)
Se4 0.0499(10) 0.0333(8) 0.0342(9) -0.0054(7) 0.0032(8) 0.0080(8)
Se5 0.0562(10) 0.0276(8) 0.0200(7) 0.0003(6) 0.0105(7) 0.0013(7)
Se6 0.0388(10) 0.0621(12) 0.0662(13) 0.0009(10) -0.0065(9) -0.0171(9)
Se7 0.0504(10) 0.0405(9) 0.0228(8) -0.0054(7) 0.0032(7) -0.0061(8)
Se8 0.0599(11) 0.0300(8) 0.0362(9) 0.0026(7) 0.0011(8) 0.0061(8)
N1 0.075(11) 0.041(8) 0.046(9) 0.001(7) -0.013(8) 0.015(8)
N2 0.086(12) 0.030(7) 0.038(8) 0.000(6) -0.001(8) 0.005(8)
N3 0.037(8) 0.041(8) 0.036(8) -0.016(6) 0.001(6) -0.005(6)
N4 0.038(7) 0.034(7) 0.031(7) -0.003(6) -0.002(6) -0.006(6)
N5 0.061(9) 0.030(7) 0.036(8) -0.007(6) 0.006(7) -0.010(7)
N6 0.034(7) 0.042(8) 0.042(8) 0.008(6) -0.006(6) -0.004(6)
N7 0.040(8) 0.032(7) 0.032(7) -0.009(6) -0.006(6) 0.005(6)
N8 0.056(9) 0.040(8) 0.027(7) -0.013(6) 0.003(6) 0.001(7)
N9 0.053(9) 0.053(9) 0.043(9) -0.012(7) 0.001(7) 0.012(8)
N10 0.048(9) 0.037(8) 0.069(11) -0.002(7) 0.015(8) -0.008(7)
N11 0.045(8) 0.038(8) 0.037(8) 0.003(6) 0.003(6) 0.005(7)
N12 0.055(9) 0.041(8) 0.027(7) 0.004(6) 0.006(6) 0.010(7)
N13 0.050(8) 0.035(7) 0.020(6) 0.004(5) 0.002(6) 0.003(6)
N14 0.043(8) 0.024(6) 0.046(8) 0.000(6) 0.008(7) -0.005(6)
C1 0.048(11) 0.085(15) 0.045(11) -0.009(11) 0.008(9) 0.006(11)
C2 0.095(17) 0.061(13) 0.039(11) 0.013(10) -0.003(11) -0.012(12)
C3 0.032(9) 0.061(12) 0.059(12) -0.006(10) 0.007(9) 0.018(9)
C4 0.023(8) 0.070(13) 0.055(11) -0.016(10) 0.002(8) -0.014(9)
C5 0.044(11) 0.062(13) 0.071(14) 0.014(11) 0.007(10) -0.021(10)
C6 0.031(9) 0.066(13) 0.060(12) -0.002(10) 0.011(9) -0.021(9)
C7 0.034(9) 0.067(12) 0.044(10) 0.016(9) 0.010(8) 0.019(9)
C8 0.045(10) 0.041(10) 0.044(10) -0.005(8) 0.000(8) 0.013(8)
C9 0.072(13) 0.044(10) 0.031(9) -0.006(8) -0.004(9) 0.006(10)
C10 0.052(12) 0.076(14) 0.039(10) -0.017(10) -0.002(9) -0.004(11)
C13 0.092(16) 0.042(10) 0.023(9) 0.008(7) 0.010(9) 0.015(10)
C14 0.044(10) 0.056(11) 0.037(10) 0.004(8) -0.002(8) 0.017(9)
C15 0.060(12) 0.054(12) 0.053(12) 0.011(10) -0.005(10) -0.005(10)
C16 0.047(11) 0.035(9) 0.078(14) 0.002(9) -0.012(10) -0.020(9)

loop_
_atom_type_symbol
_atom_type_description
_atom_type_scat_dispersion_real
_atom_type_scat_dispersion_imag
_atom_type_scat_source
C C 0.0033 0.0016 'International Tables Vol C Tables 4.2.6.8 and 6.1.1.4'
H H 0.0000 0.0000 'International Tables Vol C Tables 4.2.6.8 and 6.1.1.4'
N N 0.0061 0.0033 'International Tables Vol C Tables 4.2.6.8 and 6.1.1.4'
Sb Sb -0.5866 1.5461 'International Tables Vol C Tables 4.2.6.8 and 6.1.1.4'
Eu Eu -0.1578 3.6682 'International Tables Vol C Tables 4.2.6.8 and 6.1.1.4'
Se Se -0.0929 2.2259 'International Tables Vol C Tables 4.2.6.8 and 6.1.1.4'

loop_
_geom_angle_atom_site_label_1
_geom_angle_atom_site_label_2
_geom_angle_atom_site_label_3
_geom_angle
_geom_angle_site_symmetry_1
_geom_angle_site_symmetry_3
_geom_angle_publ_flag
Se2 Sb1 Se3 112.12(7) . . ?
Se2 Sb1 Se4 109.62(7) . . ?
Se3 Sb1 Se4 113.44(7) . . ?
Se2 Sb1 Se1 108.60(7) . . ?
Se3 Sb1 Se1 105.27(6) . . ?
Se4 Sb1 Se1 107.50(7) . . ?
Se6 Sb2 Se8 108.42(8) . . ?
Se6 Sb2 Se7 114.41(8) . . ?
Se8 Sb2 Se7 111.89(7) . . ?
Se6 Sb2 Se5 109.39(8) . . ?
Se8 Sb2 Se5 109.13(7) . . ?
Se7 Sb2 Se5 103.41(6) . . ?
N4 Eu1 N2 81.1(5) . . ?
N4 Eu1 N7 74.4(4) . . ?
N2 Eu1 N7 71.8(4) . . ?
N4 Eu1 N5 141.4(4) . . ?
N2 Eu1 N5 131.5(5) . . ?
N7 Eu1 N5 129.4(4) . . ?
N4 Eu1 N6 139.4(4) . . ?
N2 Eu1 N6 96.4(5) . . ?
N7 Eu1 N6 66.5(4) . . ?
N5 Eu1 N6 66.6(4) . . ?
N4 Eu1 N3 66.8(4) . . ?
N2 Eu1 N3 112.2(5) . . ?
N7 Eu1 N3 139.4(4) . . ?
N5 Eu1 N3 79.9(4) . . ?
N6 Eu1 N3 145.6(4) . . ?
N4 Eu1 N1 112.7(5) . . ?
N2 Eu1 N1 64.8(4) . . ?
N7 Eu1 N1 133.6(4) . . ?
N5 Eu1 N1 74.7(5) . . ?
N6 Eu1 N1 102.3(5) . . ?
N3 Eu1 N1 75.0(5) . . ?
N4 Eu1 Se1 82.4(3) . . ?
N2 Eu1 Se1 152.5(3) . . ?
N7 Eu1 Se1 82.7(3) . . ?
N5 Eu1 Se1 73.2(3) . . ?
N6 Eu1 Se1 82.1(3) . . ?
N3 Eu1 Se1 80.8(3) . . ?
N1 Eu1 Se1 142.5(3) . . ?
N14 Eu2 N9 85.9(5) . . ?
N14 Eu2 N13 66.7(4) . . ?
N9 Eu2 N13 119.4(4) . . ?
N14 Eu2 N10 139.2(4) . . ?
N9 Eu2 N10 95.8(5) . . ?
N13 Eu2 N10 140.1(4) . . ?
N14 Eu2 N8 121.3(4) . . ?
N9 Eu2 N8 64.6(4) . . ?
N13 Eu2 N8 84.7(4) . . ?
N10 Eu2 N8 95.4(5) . . ?
N14 Eu2 N11 74.3(4) . . ?
N9 Eu2 N11 70.6(4) . . ?
N13 Eu2 N11 138.2(4) . . ?
N10 Eu2 N11 68.1(4) . . ?
N8 Eu2 N11 130.2(4) . . ?
N14 Eu2 N12 130.9(5) . . ?
N9 Eu2 N12 132.8(4) . . ?
N13 Eu2 N12 67.4(4) . . ?
N10 Eu2 N12 75.1(5) . . ?
N8 Eu2 N12 70.2(4) . . ?
N11 Eu2 N12 138.7(4) . . ?
N14 Eu2 Se5 75.5(3) . . ?
N9 Eu2 Se5 144.1(3) . . ?
N13 Eu2 Se5 81.1(3) . . ?
N10 Eu2 Se5 80.0(4) . . ?
N8 Eu2 Se5 150.9(3) . . ?
N11 Eu2 Se5 74.9(3) . . ?
N12 Eu2 Se5 81.0(3) . . ?
Sb1 Se1 Eu1 119.76(6) . . ?
Sb2 Se5 Eu2 124.31(6) . . ?
C1 N1 Eu1 117.4(11) . . ?
C1 N1 H1A 108.0 . . ?
Eu1 N1 H1A 108.0 . . ?
C1 N1 H1B 108.0 . . ?
Eu1 N1 H1B 108.0 . . ?
H1A N1 H1B 107.2 . . ?
C2 N2 Eu1 111.2(11) . . ?
C2 N2 H2A 109.4 . . ?
Eu1 N2 H2A 109.4 . . ?
C2 N2 H2B 109.4 . . ?
Eu1 N2 H2B 109.4 . . ?
H2A N2 H2B 108.0 . . ?
C3 N3 Eu1 113.2(9) . . ?
C3 N3 H3A 108.9 . . ?
Eu1 N3 H3A 108.9 . . ?
C3 N3 H3B 108.9 . . ?
Eu1 N3 H3B 108.9 . . ?
H3A N3 H3B 107.7 . . ?
C4 N4 Eu1 117.0(10) . . ?
C4 N4 H4A 108.0 . . ?
Eu1 N4 H4A 108.0 . . ?
C4 N4 H4B 108.0 . . ?
Eu1 N4 H4B 108.0 . . ?
H4A N4 H4B 107.3 . . ?
C5 N5 Eu1 115.9(11) . . ?
C5 N5 H5A 108.3 . . ?
Eu1 N5 H5A 108.3 . . ?
C5 N5 H5B 108.3 . . ?
Eu1 N5 H5B 108.3 . . ?
H5A N5 H5B 107.4 . . ?
C6 N6 C7 111.7(13) . . ?
C6 N6 Eu1 113.0(10) . . ?
C7 N6 Eu1 113.5(10) . . ?
C6 N6 H6 105.9 . . ?
C7 N6 H6 105.9 . . ?
Eu1 N6 H6 105.9 . . ?
C8 N7 Eu1 114.6(9) . . ?
C8 N7 H7A 108.6 . . ?
Eu1 N7 H7A 108.6 . . ?
C8 N7 H7B 108.6 . . ?
Eu1 N7 H7B 108.6 . . ?
H7A N7 H7B 107.6 . . ?
C9 N8 Eu2 118.8(10) . . ?
C9 N8 H8A 107.6 . . ?
Eu2 N8 H8A 107.6 . . ?
C9 N8 H8B 107.6 . . ?
Eu2 N8 H8B 107.6 . . ?
H8A N8 H8B 107.0 . . ?
C10 N9 Eu2 111.6(11) . . ?
C10 N9 H9A 109.3 . . ?
Eu2 N9 H9A 109.3 . . ?
C10 N9 H9B 109.3 . . ?
Eu2 N9 H9B 109.3 . . ?
H9A N9 H9B 108.0 . . ?
C11B N10 C11A 24(2) . . ?
C11B N10 Eu2 111(2) . . ?
C11A N10 Eu2 112.7(12) . . ?
C12A N11 C12B 33(2) . . ?
C12A N11 Eu2 112.5(13) . . ?
C12B N11 Eu2 111(2) . . ?
C13 N12 Eu2 113.3(10) . . ?
C13 N12 H12A 108.9 . . ?
Eu2 N12 H12A 108.9 . . ?
C13 N12 H12B 108.9 . . ?
Eu2 N12 H12B 108.9 . . ?
H12A N12 H12B 107.7 . . ?
C15 N13 C14 110.3(13) . . ?
C15 N13 Eu2 111.0(10) . . ?
C14 N13 Eu2 112.8(10) . . ?
C15 N13 H13 107.5 . . ?
C14 N13 H13 107.5 . . ?
Eu2 N13 H13 107.5 . . ?
C16 N14 Eu2 116.7(10) . . ?
C16 N14 H14A 108.1 . . ?
Eu2 N14 H14A 108.1 . . ?
C16 N14 H14B 108.1 . . ?
Eu2 N14 H14B 108.1 . . ?
H14A N14 H14B 107.3 . . ?
N1 C1 C2 113.9(16) . . ?
N1 C1 H1C 108.8 . . ?
C2 C1 H1C 108.8 . . ?
N1 C1 H1D 108.8 . . ?
C2 C1 H1D 108.8 . . ?
H1C C1 H1D 107.7 . . ?
C1 C2 N2 110.8(17) . . ?
C1 C2 H2C 109.5 . . ?
N2 C2 H2C 109.5 . . ?
C1 C2 H2D 109.5 . . ?
N2 C2 H2D 109.5 . . ?
H2C C2 H2D 108.1 . . ?
N3 C3 C4 110.7(14) . . ?
N3 C3 H3C 109.5 . . ?
C4 C3 H3C 109.5 . . ?
N3 C3 H3D 109.5 . . ?
C4 C3 H3D 109.5 . . ?
H3C C3 H3D 108.1 . . ?
N4 C4 C3 109.6(14) . . ?
N4 C4 H4C 109.7 . . ?
C3 C4 H4C 109.7 . . ?
N4 C4 H4D 109.7 . . ?
C3 C4 H4D 109.7 . . ?
H4C C4 H4D 108.2 . . ?
C6 C5 N5 110.7(16) . . ?
C6 C5 H5C 109.5 . . ?
N5 C5 H5C 109.5 . . ?
C6 C5 H5D 109.5 . . ?
N5 C5 H5D 109.5 . . ?
H5C C5 H5D 108.1 . . ?
C5 C6 N6 113.6(15) . . ?
C5 C6 H6A 108.8 . . ?
N6 C6 H6A 108.8 . . ?
C5 C6 H6B 108.8 . . ?
N6 C6 H6B 108.8 . . ?
H6A C6 H6B 107.7 . . ?
N6 C7 C8 110.3(14) . . ?
N6 C7 H7C 109.6 . . ?
C8 C7 H7C 109.6 . . ?
N6 C7 H7D 109.6 . . ?
C8 C7 H7D 109.6 . . ?
H7C C7 H7D 108.1 . . ?
C7 C8 N7 109.2(13) . . ?
C7 C8 H8C 109.8 . . ?
N7 C8 H8C 109.8 . . ?
C7 C8 H8D 109.8 . . ?
N7 C8 H8D 109.8 . . ?
H8C C8 H8D 108.3 . . ?
N8 C9 C10 110.3(14) . . ?
N8 C9 H9C 109.6 . . ?
C10 C9 H9C 109.6 . . ?
N8 C9 H9D 109.6 . . ?
C10 C9 H9D 109.6 . . ?
H9C C9 H9D 108.1 . . ?
C9 C10 N9 109.0(15) . . ?
C9 C10 H10A 109.9 . . ?
N9 C10 H10A 109.9 . . ?
C9 C10 H10B 109.9 . . ?
N9 C10 H10B 109.9 . . ?
H10A C10 H10B 108.3 . . ?
N10 C11A C12A 114.8(19) . . ?
N10 C11B C12B 108(3) . . ?
N11 C12A C11A 107.5(18) . . ?
N11 C12B C11B 110(3) . . ?
N12 C13 C14 110.5(14) . . ?
N12 C13 H13A 109.5 . . ?
C14 C13 H13A 109.5 . . ?
N12 C13 H13B 109.5 . . ?
C14 C13 H13B 109.5 . . ?
H13A C13 H13B 108.1 . . ?
C13 C14 N13 109.5(14) . . ?
C13 C14 H14C 109.8 . . ?
N13 C14 H14C 109.8 . . ?
C13 C14 H14D 109.8 . . ?
N13 C14 H14D 109.8 . . ?
H14C C14 H14D 108.2 . . ?
C16 C15 N13 113.1(16) . . ?
C16 C15 H15A 109.0 . . ?
N13 C15 H15A 109.0 . . ?
C16 C15 H15B 109.0 . . ?
N13 C15 H15B 109.0 . . ?
H15A C15 H15B 107.8 . . ?
C15 C16 N14 110.0(15) . . ?
C15 C16 H16A 109.7 . . ?
N14 C16 H16A 109.7 . . ?
C15 C16 H16B 109.7 . . ?
N14 C16 H16B 109.7 . . ?
H16A C16 H16B 108.2 . . ?

loop_
_geom_bond_atom_site_label_1
_geom_bond_atom_site_label_2
_geom_bond_distance
_geom_bond_site_symmetry_2
_geom_bond_publ_flag
Sb1 Se2 2.453(2) . ?
Sb1 Se3 2.4564(19) . ?
Sb1 Se4 2.4592(19) . ?
Sb1 Se1 2.5008(17) . ?
Sb2 Se6 2.442(2) . ?
Sb2 Se8 2.4561(19) . ?
Sb2 Se7 2.4672(18) . ?
Sb2 Se5 2.4876(18) . ?
Eu1 N4 2.502(12) . ?
Eu1 N2 2.522(13) . ?
Eu1 N7 2.538(12) . ?
Eu1 N5 2.562(12) . ?
Eu1 N6 2.568(13) . ?
Eu1 N3 2.573(13) . ?
Eu1 N1 2.577(15) . ?
Eu1 Se1 3.0218(17) . ?
Eu2 N14 2.530(12) . ?
Eu2 N9 2.541(14) . ?
Eu2 N13 2.550(13) . ?
Eu2 N10 2.562(14) . ?
Eu2 N8 2.574(12) . ?
Eu2 N11 2.581(13) . ?
Eu2 N12 2.589(13) . ?
Eu2 Se5 3.0322(17) . ?
N1 C1 1.43(2) . ?
N1 H1A 0.9000 . ?
N1 H1B 0.9000 . ?
N2 C2 1.48(2) . ?
N2 H2A 0.9000 . ?
N2 H2B 0.9000 . ?
N3 C3 1.46(2) . ?
N3 H3A 0.9000 . ?
N3 H3B 0.9000 . ?
N4 C4 1.44(2) . ?
N4 H4A 0.9000 . ?
N4 H4B 0.9000 . ?
N5 C5 1.47(2) . ?
N5 H5A 0.9000 . ?
N5 H5B 0.9000 . ?
N6 C6 1.46(2) . ?
N6 C7 1.46(2) . ?
N6 H6 0.9100 . ?
N7 C8 1.48(2) . ?
N7 H7A 0.9000 . ?
N7 H7B 0.9000 . ?
N8 C9 1.45(2) . ?
N8 H8A 0.9000 . ?
N8 H8B 0.9000 . ?
N9 C10 1.50(2) . ?
N9 H9A 0.9000 . ?
N9 H9B 0.9000 . ?
N10 C11B 1.478(10) . ?
N10 C11A 1.486(10) . ?
N11 C12A 1.479(10) . ?
N11 C12B 1.484(10) . ?
N12 C13 1.45(2) . ?
N12 H12A 0.9000 . ?
N12 H12B 0.9000 . ?
N13 C15 1.47(2) . ?
N13 C14 1.502(19) . ?
N13 H13 0.9100 . ?
N14 C16 1.47(2) . ?
N14 H14A 0.9000 . ?
N14 H14B 0.9000 . ?
C1 C2 1.45(3) . ?
C1 H1C 0.9700 . ?
C1 H1D 0.9700 . ?
C2 H2C 0.9700 . ?
C2 H2D 0.9700 . ?
C3 C4 1.51(3) . ?
C3 H3C 0.9700 . ?
C3 H3D 0.9700 . ?
C4 H4C 0.9700 . ?
C4 H4D 0.9700 . ?
C5 C6 1.45(3) . ?
C5 H5C 0.9700 . ?
C5 H5D 0.9700 . ?
C6 H6A 0.9700 . ?
C6 H6B 0.9700 . ?
C7 C8 1.47(2) . ?
C7 H7C 0.9700 . ?
C7 H7D 0.9700 . ?
C8 H8C 0.9700 . ?
C8 H8D 0.9700 . ?
C9 C10 1.46(2) . ?
C9 H9C 0.9700 . ?
C9 H9D 0.9700 . ?
C10 H10A 0.9700 . ?
C10 H10B 0.9700 . ?
C11A C12A 1.504(10) . ?
C11B C12B 1.501(10) . ?
C13 C14 1.50(3) . ?
C13 H13A 0.9700 . ?
C13 H13B 0.9700 . ?
C14 H14C 0.9700 . ?
C14 H14D 0.9700 . ?
C15 C16 1.43(2) . ?
C15 H15A 0.9700 . ?
C15 H15B 0.9700 . ?
C16 H16A 0.9700 . ?
C16 H16B 0.9700 . ?

loop_
_geom_hbond_atom_site_label_D
_geom_hbond_atom_site_label_H
_geom_hbond_atom_site_label_A
_geom_hbond_distance_DH
_geom_hbond_distance_HA
_geom_hbond_distance_DA
_geom_hbond_angle_DHA
_geom_hbond_site_symmetry_A
N1 H1B Se8 0.90 2.58 3.459(17) 164.1 1_554
N2 H2A Se7 0.90 2.84 3.697(18) 159.2 1_554
N2 H2B Se2 0.90 2.92 3.648(14) 139.1 2_766
N3 H3A Se1 0.90 2.76 3.640(14) 167.8 2_756
N4 H4A Se4 0.90 2.73 3.545(13) 151.9 2_766
N4 H4B Se2 0.90 2.82 3.649(13) 154.6 .
N5 H5A Se3 0.90 2.77 3.620(13) 157.0 2_756
N5 H5B Se1 0.90 2.76 3.540(15) 146.1 2_756
N6 H6 Se7 0.91 2.70 3.579(13) 162.2 1_554
N7 H7A Se4 0.90 2.73 3.579(13) 158.0 .
N7 H7B Se2 0.90 2.76 3.569(13) 150.1 2_766
N9 H9B Se4 0.90 2.72 3.597(16) 164.0 .
N12 H12A Se8 0.90 2.74 3.574(13) 154.0 .
N13 H13 Se3 0.91 2.71 3.607(13) 167.2 .
N14 H14A Se7 0.90 2.95 3.705(14) 142.6 2_667
N14 H14B Se5 0.90 2.75 3.608(13) 158.9 2_667

loop_
_geom_torsion_atom_site_label_1
_geom_torsion_atom_site_label_2
_geom_torsion_atom_site_label_3
_geom_torsion_atom_site_label_4
_geom_torsion
_geom_torsion_site_symmetry_1
_geom_torsion_site_symmetry_2
_geom_torsion_site_symmetry_3
_geom_torsion_site_symmetry_4
_geom_torsion_publ_flag
Se2 Sb1 Se1 Eu1 -59.80(9) . . . . ?
Se3 Sb1 Se1 Eu1 179.96(7) . . . . ?
Se4 Sb1 Se1 Eu1 58.73(9) . . . . ?
N4 Eu1 Se1 Sb1 37.4(3) . . . . ?
N2 Eu1 Se1 Sb1 -16.1(9) . . . . ?
N7 Eu1 Se1 Sb1 -37.8(3) . . . . ?
N5 Eu1 Se1 Sb1 -172.8(3) . . . . ?
N6 Eu1 Se1 Sb1 -105.0(3) . . . . ?
N3 Eu1 Se1 Sb1 105.1(3) . . . . ?
N1 Eu1 Se1 Sb1 155.1(6) . . . . ?
Se6 Sb2 Se5 Eu2 -67.85(10) . . . . ?
Se8 Sb2 Se5 Eu2 50.62(10) . . . . ?
Se7 Sb2 Se5 Eu2 169.86(8) . . . . ?
N14 Eu2 Se5 Sb2 -168.9(3) . . . . ?
N9 Eu2 Se5 Sb2 130.1(6) . . . . ?
N13 Eu2 Se5 Sb2 -100.7(3) . . . . ?
N10 Eu2 Se5 Sb2 44.0(3) . . . . ?
N8 Eu2 Se5 Sb2 -39.1(7) . . . . ?
N11 Eu2 Se5 Sb2 113.8(3) . . . . ?
N12 Eu2 Se5 Sb2 -32.3(3) . . . . ?
N4 Eu1 N1 C1 -54.7(14) . . . . ?
N2 Eu1 N1 C1 12.8(13) . . . . ?
N7 Eu1 N1 C1 35.0(16) . . . . ?
N5 Eu1 N1 C1 165.4(14) . . . . ?
N6 Eu1 N1 C1 104.2(14) . . . . ?
N3 Eu1 N1 C1 -111.2(14) . . . . ?
Se1 Eu1 N1 C1 -162.7(10) . . . . ?
N4 Eu1 N2 C2 86.7(13) . . . . ?
N7 Eu1 N2 C2 163.2(14) . . . . ?
N5 Eu1 N2 C2 -69.9(15) . . . . ?
N6 Eu1 N2 C2 -134.1(13) . . . . ?
N3 Eu1 N2 C2 26.3(14) . . . . ?
N1 Eu1 N2 C2 -33.6(12) . . . . ?
Se1 Eu1 N2 C2 140.5(11) . . . . ?
N4 Eu1 N3 C3 15.2(11) . . . . ?
N2 Eu1 N3 C3 84.3(12) . . . . ?
N7 Eu1 N3 C3 -3.2(15) . . . . ?
N5 Eu1 N3 C3 -144.8(12) . . . . ?
N6 Eu1 N3 C3 -131.6(12) . . . . ?
N1 Eu1 N3 C3 138.5(13) . . . . ?
Se1 Eu1 N3 C3 -70.4(11) . . . . ?
N2 Eu1 N4 C4 -104.7(12) . . . . ?
N7 Eu1 N4 C4 -178.1(13) . . . . ?
N5 Eu1 N4 C4 46.9(15) . . . . ?
N6 Eu1 N4 C4 165.8(11) . . . . ?
N3 Eu1 N4 C4 14.2(12) . . . . ?
N1 Eu1 N4 C4 -46.9(13) . . . . ?
Se1 Eu1 N4 C4 97.4(12) . . . . ?
N4 Eu1 N5 C5 151.4(12) . . . . ?
N2 Eu1 N5 C5 -67.6(14) . . . . ?
N7 Eu1 N5 C5 33.2(14) . . . . ?
N6 Eu1 N5 C5 9.7(12) . . . . ?
N3 Eu1 N5 C5 -178.4(13) . . . . ?
N1 Eu1 N5 C5 -101.3(13) . . . . ?
Se1 Eu1 N5 C5 98.3(12) . . . . ?
N4 Eu1 N6 C6 -127.0(11) . . . . ?
N2 Eu1 N6 C6 149.2(12) . . . . ?
N7 Eu1 N6 C6 -143.9(12) . . . . ?
N5 Eu1 N6 C6 16.5(11) . . . . ?
N3 Eu1 N6 C6 2.4(15) . . . . ?
N1 Eu1 N6 C6 83.7(12) . . . . ?
Se1 Eu1 N6 C6 -58.5(11) . . . . ?
N4 Eu1 N6 C7 1.6(14) . . . . ?
N2 Eu1 N6 C7 -82.2(11) . . . . ?
N7 Eu1 N6 C7 -15.3(10) . . . . ?
N5 Eu1 N6 C7 145.1(11) . . . . ?
N3 Eu1 N6 C7 131.0(10) . . . . ?
N1 Eu1 N6 C7 -147.7(10) . . . . ?
Se1 Eu1 N6 C7 70.1(10) . . . . ?
N4 Eu1 N7 C8 176.5(11) . . . . ?
N2 Eu1 N7 C8 90.9(11) . . . . ?
N5 Eu1 N7 C8 -38.3(13) . . . . ?
N6 Eu1 N7 C8 -14.8(10) . . . . ?
N3 Eu1 N7 C8 -165.9(10) . . . . ?
N1 Eu1 N7 C8 69.8(13) . . . . ?
Se1 Eu1 N7 C8 -99.4(10) . . . . ?
N14 Eu2 N8 C9 -72.0(14) . . . . ?
N9 Eu2 N8 C9 -4.4(13) . . . . ?
N13 Eu2 N8 C9 -130.6(13) . . . . ?
N10 Eu2 N8 C9 89.5(13) . . . . ?
N11 Eu2 N8 C9 23.7(15) . . . . ?
N12 Eu2 N8 C9 161.5(14) . . . . ?
Se5 Eu2 N8 C9 168.6(10) . . . . ?
N14 Eu2 N9 C10 158.3(12) . . . . ?
N13 Eu2 N9 C10 98.0(12) . . . . ?
N10 Eu2 N9 C10 -62.6(12) . . . . ?
N8 Eu2 N9 C10 30.7(11) . . . . ?
N11 Eu2 N9 C10 -126.9(12) . . . . ?
N12 Eu2 N9 C10 12.5(14) . . . . ?
Se5 Eu2 N9 C10 -143.6(9) . . . . ?
N14 Eu2 N10 C11B 45(3) . . . . ?
N9 Eu2 N10 C11B -46(3) . . . . ?
N13 Eu2 N10 C11B 161(2) . . . . ?
N8 Eu2 N10 C11B -111(2) . . . . ?
N11 Eu2 N10 C11B 20(2) . . . . ?
N12 Eu2 N10 C11B -179(3) . . . . ?
Se5 Eu2 N10 C11B 98(2) . . . . ?
N14 Eu2 N10 C11A 18.5(19) . . . . ?
N9 Eu2 N10 C11A -72.0(16) . . . . ?
N13 Eu2 N10 C11A 134.9(15) . . . . ?
N8 Eu2 N10 C11A -136.9(16) . . . . ?
N11 Eu2 N10 C11A -5.6(15) . . . . ?
N12 Eu2 N10 C11A 155.3(16) . . . . ?
Se5 Eu2 N10 C11A 72.0(15) . . . . ?
N14 Eu2 N11 C12A 172.9(14) . . . . ?
N9 Eu2 N11 C12A 81.7(14) . . . . ?
N13 Eu2 N11 C12A -165.5(13) . . . . ?
N10 Eu2 N11 C12A -23.2(14) . . . . ?
N8 Eu2 N11 C12A 54.9(15) . . . . ?
N12 Eu2 N11 C12A -51.9(16) . . . . ?
Se5 Eu2 N11 C12A -108.3(14) . . . . ?
N14 Eu2 N11 C12B -152(3) . . . . ?
N9 Eu2 N11 C12B 117(3) . . . . ?
N13 Eu2 N11 C12B -130(2) . . . . ?
N10 Eu2 N11 C12B 12(2) . . . . ?
N8 Eu2 N11 C12B 90(3) . . . . ?
N12 Eu2 N11 C12B -17(3) . . . . ?
Se5 Eu2 N11 C12B -73(2) . . . . ?
N14 Eu2 N12 C13 -36.1(13) . . . . ?
N9 Eu2 N12 C13 96.1(12) . . . . ?
N13 Eu2 N12 C13 -13.8(10) . . . . ?
N10 Eu2 N12 C13 -179.8(12) . . . . ?
N8 Eu2 N12 C13 78.6(11) . . . . ?
N11 Eu2 N12 C13 -152.4(10) . . . . ?
Se5 Eu2 N12 C13 -97.9(11) . . . . ?
N14 Eu2 N13 C15 20.8(10) . . . . ?
N9 Eu2 N13 C15 91.4(11) . . . . ?
N10 Eu2 N13 C15 -119.6(11) . . . . ?
N8 Eu2 N13 C15 148.3(11) . . . . ?
N11 Eu2 N13 C15 -1.9(13) . . . . ?
N12 Eu2 N13 C15 -141.0(11) . . . . ?
Se5 Eu2 N13 C15 -57.1(10) . . . . ?
N14 Eu2 N13 C14 145.2(11) . . . . ?
N9 Eu2 N13 C14 -144.2(10) . . . . ?
N10 Eu2 N13 C14 4.8(13) . . . . ?
N8 Eu2 N13 C14 -87.3(10) . . . . ?
N11 Eu2 N13 C14 122.5(10) . . . . ?
N12 Eu2 N13 C14 -16.6(10) . . . . ?
Se5 Eu2 N13 C14 67.3(10) . . . . ?
N9 Eu2 N14 C16 -118.9(13) . . . . ?
N13 Eu2 N14 C16 5.6(12) . . . . ?
N10 Eu2 N14 C16 146.9(12) . . . . ?
N8 Eu2 N14 C16 -62.1(13) . . . . ?
N11 Eu2 N14 C16 170.1(13) . . . . ?
N12 Eu2 N14 C16 28.0(14) . . . . ?
Se5 Eu2 N14 C16 92.0(12) . . . . ?
Eu1 N1 C1 C2 10(2) . . . . ?
N1 C1 C2 N2 -42(2) . . . . ?
Eu1 N2 C2 C1 54(2) . . . . ?
Eu1 N3 C3 C4 -41.5(17) . . . . ?
Eu1 N4 C4 C3 -40.6(18) . . . . ?
N3 C3 C4 N4 54(2) . . . . ?
Eu1 N5 C5 C6 -35(2) . . . . ?
N5 C5 C6 N6 52(2) . . . . ?
C7 N6 C6 C5 -172.4(16) . . . . ?
Eu1 N6 C6 C5 -42.9(19) . . . . ?
C6 N6 C7 C8 173.5(14) . . . . ?
Eu1 N6 C7 C8 44.3(16) . . . . ?
N6 C7 C8 N7 -57.6(18) . . . . ?
Eu1 N7 C8 C7 43.3(16) . . . . ?
Eu2 N8 C9 C10 -23(2) . . . . ?
N8 C9 C10 N9 51(2) . . . . ?
Eu2 N9 C10 C9 -56.0(17) . . . . ?
C11B N10 C11A C12A -57(5) . . . . ?
Eu2 N10 C11A C12A 35(3) . . . . ?
C11A N10 C11B C12B 48(4) . . . . ?
Eu2 N10 C11B C12B -51(4) . . . . ?
C12B N11 C12A C11A -46(4) . . . . ?
Eu2 N11 C12A C11A 48(2) . . . . ?
N10 C11A C12A N11 -56(3) . . . . ?
C12A N11 C12B C11B 55(3) . . . . ?
Eu2 N11 C12B C11B -44(4) . . . . ?
N10 C11B C12B N11 64(6) . . . . ?
Eu2 N12 C13 C14 42.9(15) . . . . ?
N12 C13 C14 N13 -58.7(18) . . . . ?
C15 N13 C14 C13 169.8(15) . . . . ?
Eu2 N13 C14 C13 45.0(16) . . . . ?
C14 N13 C15 C16 -174.0(16) . . . . ?
Eu2 N13 C15 C16 -48.2(19) . . . . ?
N13 C15 C16 N14 53(2) . . . . ?
Eu2 N14 C16 C15 -32(2) . . . . ?
